data_7230351
loop_
_publ_author_name
'Alapour, S.'
'Zamisa, S. J.'
'Silva, J. R. A.'
'Alves, C. N.'
'Omondi, B.'
'Ramjugernath, D.'
'Koorbanally, N. A.'

_publ_section_title
;
 Investigations into the flexibility of the 3D structure and rigid
 backbone of quinoline by fluorine addition to enhance its blue emission
;
_journal_issue 16
_journal_name_full CrystEngComm
_journal_page_first 2316
_journal_paper_doi 10.1039/C8CE00094H
_journal_volume 20
_journal_year 2018
_chemical_formula_moiety 'C20 H8 F9 N'
_chemical_formula_sum 'C20 H8 F9 N'
_chemical_formula_weight 433.27
_space_group_crystal_system monoclinic
_space_group_IT_number 14
_space_group_name_Hall '-P 2ybc'
_space_group_name_H-M_alt 'P 1 21/c 1'
_symmetry_space_group_name_Hall '-P 2ybc'
_symmetry_space_group_name_H-M 'P 1 21/c 1'
_atom_sites_solution_hydrogens geom
_audit_creation_method SHELXL-2014
_audit_update_record
;
2017-11-10 deposited with the CCDC.
2018-03-23 downloaded from the CCDC.
;
_cell_angle_alpha 90
_cell_angle_beta 92.8220(10)
_cell_angle_gamma 90
_cell_formula_units_Z 8
_cell_length_a 15.2613(2)
_cell_length_b 15.7199(3)
_cell_length_c 14.1251(2)
_cell_measurement_reflns_used 9963
_cell_measurement_temperature 100(2)
_cell_measurement_theta_max 28.46
_cell_measurement_theta_min 2.40
_cell_volume 3384.59(9)
_computing_cell_refinement 'SAINT-plus (Bruker, 2008)'
_computing_data_collection 'APEX2 (Bruker, 2008)'
_computing_data_reduction 'SAINT-Plus and XPREP (Bruker, 2008)'
_computing_molecular_graphics 'ORTEP3 (Farrugia, 2012)'
_computing_publication_material 'WinGX (Farrugia, 2012)'
_computing_structure_refinement 'SHELXL-2014 (Sheldrick, 2014)'
_computing_structure_solution 'SHELXL-2014 (Sheldrick, 2014)'
_diffrn_ambient_temperature 100(2)
_diffrn_measured_fraction_theta_full 1.000
_diffrn_measured_fraction_theta_max 0.989
_diffrn_measurement_device_type 'Bruker APEX-II CCD'
_diffrn_measurement_method '\f and \w scans'
_diffrn_radiation_monochromator graphite
_diffrn_radiation_source 'sealed tube'
_diffrn_radiation_type MoK\a
_diffrn_radiation_wavelength 0.71073
_diffrn_reflns_av_R_equivalents 0.0220
_diffrn_reflns_av_unetI/netI 0.0118
_diffrn_reflns_Laue_measured_fraction_full 1.000
_diffrn_reflns_Laue_measured_fraction_max 0.989
_diffrn_reflns_limit_h_max 20
_diffrn_reflns_limit_h_min -20
_diffrn_reflns_limit_k_max 21
_diffrn_reflns_limit_k_min -21
_diffrn_reflns_limit_l_max 18
_diffrn_reflns_limit_l_min -18
_diffrn_reflns_number 75376
_diffrn_reflns_point_group_measured_fraction_full 1.000
_diffrn_reflns_point_group_measured_fraction_max 0.989
_diffrn_reflns_theta_full 25.242
_diffrn_reflns_theta_max 28.522
_diffrn_reflns_theta_min 1.336
_exptl_absorpt_coefficient_mu 0.170
_exptl_absorpt_correction_T_max 0.985
_exptl_absorpt_correction_T_min 0.958
_exptl_absorpt_correction_type multi-scan
_exptl_absorpt_process_details 'SADABS (Bruker, 2012)'
_exptl_crystal_colour colourless
_exptl_crystal_density_diffrn 1.701
_exptl_crystal_description block
_exptl_crystal_F_000 1728
_exptl_crystal_recrystallization_method 'Re-crystallisation from solvent: Chloroform'
_exptl_crystal_size_max 0.210
_exptl_crystal_size_mid 0.190
_exptl_crystal_size_min 0.160
_refine_diff_density_max 0.532
_refine_diff_density_min -0.369
_refine_diff_density_rms 0.053
_refine_ls_extinction_method none
_refine_ls_goodness_of_fit_ref 1.043
_refine_ls_hydrogen_treatment constr
_refine_ls_matrix_type full
_refine_ls_number_parameters 541
_refine_ls_number_reflns 8511
_refine_ls_number_restraints 0
_refine_ls_restrained_S_all 1.043
_refine_ls_R_factor_all 0.0467
_refine_ls_R_factor_gt 0.0367
_refine_ls_shift/su_max 0.001
_refine_ls_shift/su_mean 0.000
_refine_ls_structure_factor_coef Fsqd
_refine_ls_weighting_details 'w=1/[\s^2^(Fo^2^)+(0.0443P)^2^+2.3720P] where P=(Fo^2^+2Fc^2^)/3'
_refine_ls_weighting_scheme calc
_refine_ls_wR_factor_gt 0.0918
_refine_ls_wR_factor_ref 0.1019
_reflns_Friedel_coverage 0.000
_reflns_number_gt 7198
_reflns_number_total 8511
_reflns_threshold_expression 'I > 2\s(I)'
_cod_data_source_file c8ce00094h2.cif
_cod_data_source_block 4E
_cod_depositor_comments 'Adding full bibliography for 7230349--7230358.cif.'
_cod_database_code 7230351
_shelx_space_group_comment
;
The symmetry employed for this shelxl refinement is uniquely defined
by the following loop, which should always be used as a source of
symmetry information in preference to the above space-group names.
They are only intended as comments.
;
_shelx_estimated_absorpt_t_min 0.965
_shelx_estimated_absorpt_t_max 0.973
_shelxl_version_number 2014-3

loop_
_space_group_symop_operation_xyz
'x, y, z'
'-x, y+1/2, -z+1/2'
'-x, -y, -z'
'x, -y-1/2, z-1/2'

loop_
_atom_site_label
_atom_site_type_symbol
_atom_site_fract_x
_atom_site_fract_y
_atom_site_fract_z
_atom_site_U_iso_or_equiv
_atom_site_adp_type
_atom_site_occupancy
_atom_site_site_symmetry_order
_atom_site_calc_flag
_atom_site_refinement_flags_posn
_atom_site_refinement_flags_adp
F6 F 0.47850(6) 1.29652(5) 0.36040(7) 0.0301(2) Uani 1 1 d . .
F5 F 0.56168(6) 1.20417(6) 0.43215(7) 0.0303(2) Uani 1 1 d . .
F4 F 0.54760(6) 1.20487(6) 0.27993(7) 0.02778(19) Uani 1 1 d . .
F1 F 0.63376(7) 0.83910(7) 0.34061(11) 0.0558(4) Uani 1 1 d . .
F3 F 0.65251(7) 0.94832(8) 0.25587(8) 0.0501(3) Uani 1 1 d . .
F2 F 0.68295(6) 0.95456(8) 0.40339(9) 0.0482(3) Uani 1 1 d . .
F7 F 0.33302(5) 0.65789(6) 0.48353(6) 0.02363(18) Uani 1 1 d . .
F8 F 0.28193(5) 0.54582(5) 0.41287(7) 0.02641(19) Uani 1 1 d . .
F9 F 0.32438(5) 0.65207(6) 0.33123(6) 0.02691(19) Uani 1 1 d . .
F16 F 0.16653(5) 1.09398(6) 0.01970(7) 0.02774(19) Uani 1 1 d . .
F13 F -0.06857(5) 0.59423(6) 0.05934(6) 0.02593(18) Uani 1 1 d . .
F14 F -0.05885(5) 0.57172(5) 0.21002(6) 0.02535(18) Uani 1 1 d . .
F15 F 0.00818(6) 0.48933(5) 0.11590(7) 0.02779(19) Uani 1 1 d . .
F18 F 0.17577(6) 1.14086(6) 0.16278(6) 0.0299(2) Uani 1 1 d . .
F17 F 0.21667(6) 1.21964(6) 0.04878(7) 0.0306(2) Uani 1 1 d . .
F10 F -0.13370(6) 0.94169(5) 0.19739(7) 0.02835(19) Uani 1 1 d . .
F11 F -0.13519(6) 0.84455(6) 0.30352(7) 0.0339(2) Uani 1 1 d . .
F12 F -0.18706(6) 0.81870(6) 0.16255(8) 0.0339(2) Uani 1 1 d . .
N1 N 0.52311(7) 1.03511(7) 0.35685(8) 0.0188(2) Uani 1 1 d . .
N2 N -0.02530(7) 0.74622(7) 0.17156(8) 0.0176(2) Uani 1 1 d . .
C11 C 0.50356(9) 1.21431(9) 0.35880(10) 0.0211(3) Uani 1 1 d . .
C8 C 0.42635(8) 1.15527(8) 0.36354(9) 0.0188(2) Uani 1 1 d . .
C9 C 0.44011(8) 1.06543(8) 0.36471(9) 0.0182(2) Uani 1 1 d . .
C4 C 0.36600(8) 1.01122(8) 0.37183(9) 0.0184(2) Uani 1 1 d . .
C3 C 0.38111(9) 0.92161(9) 0.37290(9) 0.0197(3) Uani 1 1 d . .
C12 C 0.30979(9) 0.86343(9) 0.38230(10) 0.0214(3) Uani 1 1 d . .
C13 C 0.25100(9) 0.81418(9) 0.39099(10) 0.0204(3) Uani 1 1 d . .
C14 C 0.17916(8) 0.75659(8) 0.40205(9) 0.0174(2) Uani 1 1 d . .
C15 C 0.19151(8) 0.66798(8) 0.40965(9) 0.0163(2) Uani 1 1 d . .
C16 C 0.12058(8) 0.61450(9) 0.42089(10) 0.0193(3) Uani 1 1 d . .
H16 H 0.1294 0.5548 0.4259 0.023 Uiso 1 1 calc R U
C17 C 0.03647(9) 0.64811(10) 0.42484(10) 0.0227(3) Uani 1 1 d . .
H17 H -0.0121 0.6113 0.4320 0.027 Uiso 1 1 calc R U
C1 C 0.53277(9) 0.95191(9) 0.35474(10) 0.0202(3) Uani 1 1 d . .
C10 C 0.62577(9) 0.92300(9) 0.33917(11) 0.0237(3) Uani 1 1 d . .
C2 C 0.46550(9) 0.89194(9) 0.36336(10) 0.0215(3) Uani 1 1 d . .
H2 H 0.4776 0.8327 0.3627 0.026 Uiso 1 1 calc R U
C5 C 0.28112(9) 1.04727(9) 0.37608(10) 0.0215(3) Uani 1 1 d . .
H5 H 0.2316 1.0112 0.3813 0.026 Uiso 1 1 calc R U
C6 C 0.26992(9) 1.13326(9) 0.37277(10) 0.0230(3) Uani 1 1 d . .
H6 H 0.2126 1.1567 0.3746 0.028 Uiso 1 1 calc R U
C7 C 0.34327(9) 1.18780(9) 0.36666(10) 0.0218(3) Uani 1 1 d . .
H7 H 0.3348 1.2477 0.3647 0.026 Uiso 1 1 calc R U
C20 C 0.28217(8) 0.63091(8) 0.40869(9) 0.0184(2) Uani 1 1 d . .
C18 C 0.02356(9) 0.73513(10) 0.41834(10) 0.0230(3) Uani 1 1 d . .
H18 H -0.0339 0.7579 0.4216 0.028 Uiso 1 1 calc R U
C19 C 0.09411(9) 0.78924(9) 0.40710(9) 0.0204(3) Uani 1 1 d . .
H19 H 0.0847 0.8489 0.4028 0.024 Uiso 1 1 calc R U
C40 C 0.21756(9) 1.13976(9) 0.08174(10) 0.0213(3) Uani 1 1 d . .
C35 C 0.30856(8) 1.10384(8) 0.09341(9) 0.0180(2) Uani 1 1 d . .
C34 C 0.32133(8) 1.01952(8) 0.12438(9) 0.0178(2) Uani 1 1 d . .
C33 C 0.24947(9) 0.96452(9) 0.14425(10) 0.0197(3) Uani 1 1 d . .
C32 C 0.19090(9) 0.91609(9) 0.15774(10) 0.0205(3) Uani 1 1 d . .
C23 C 0.11929(9) 0.85827(8) 0.16637(9) 0.0184(2) Uani 1 1 d . .
C24 C 0.13202(8) 0.76882(8) 0.15549(9) 0.0176(2) Uani 1 1 d . .
C29 C 0.05657(8) 0.71602(8) 0.15579(9) 0.0170(2) Uani 1 1 d . .
C28 C 0.06703(9) 0.62707(8) 0.13902(9) 0.0183(2) Uani 1 1 d . .
C31 C -0.01285(9) 0.57131(8) 0.13160(10) 0.0206(3) Uani 1 1 d . .
C21 C -0.03241(8) 0.82862(8) 0.18558(9) 0.0179(2) Uani 1 1 d . .
C22 C 0.03605(9) 0.88797(8) 0.18178(9) 0.0198(3) Uani 1 1 d . .
H22 H 0.0254 0.9470 0.1896 0.024 Uiso 1 1 calc R U
C25 C 0.21559(9) 0.73208(9) 0.14309(9) 0.0201(3) Uani 1 1 d . .
H25 H 0.2662 0.7673 0.1435 0.024 Uiso 1 1 calc R U
C26 C 0.22383(9) 0.64622(9) 0.13050(10) 0.0218(3) Uani 1 1 d . .
H26 H 0.2802 0.6220 0.1240 0.026 Uiso 1 1 calc R U
C27 C 0.14872(9) 0.59344(9) 0.12707(10) 0.0207(3) Uani 1 1 d . .
H27 H 0.1549 0.5341 0.1164 0.025 Uiso 1 1 calc R U
C36 C 0.37976(9) 1.15388(9) 0.07225(10) 0.0227(3) Uani 1 1 d . .
H36 H 0.3707 1.2107 0.0512 0.027 Uiso 1 1 calc R U
C37 C 0.46426(9) 1.12118(10) 0.08172(11) 0.0260(3) Uani 1 1 d . .
H37 H 0.5129 1.1557 0.0673 0.031 Uiso 1 1 calc R U
C38 C 0.47766(9) 1.03823(10) 0.11217(10) 0.0251(3) Uani 1 1 d . .
H38 H 0.5356 1.0162 0.1191 0.030 Uiso 1 1 calc R U
C39 C 0.40710(9) 0.98744(9) 0.13255(10) 0.0216(3) Uani 1 1 d . .
H39 H 0.4168 0.9303 0.1523 0.026 Uiso 1 1 calc R U
C30 C -0.12278(9) 0.85807(8) 0.21178(10) 0.0205(3) Uani 1 1 d . .

loop_
_atom_site_aniso_label
_atom_site_aniso_U_11
_atom_site_aniso_U_22
_atom_site_aniso_U_33
_atom_site_aniso_U_23
_atom_site_aniso_U_13
_atom_site_aniso_U_12
F6 0.0255(4) 0.0145(4) 0.0508(6) -0.0031(4) 0.0068(4) -0.0027(3)
F5 0.0252(4) 0.0288(5) 0.0361(5) -0.0012(4) -0.0069(4) -0.0085(4)
F4 0.0258(4) 0.0243(4) 0.0342(5) -0.0009(3) 0.0114(4) -0.0044(3)
F1 0.0299(5) 0.0201(5) 0.1184(11) 0.0077(6) 0.0128(6) 0.0067(4)
F3 0.0379(6) 0.0713(8) 0.0426(6) 0.0204(6) 0.0175(5) 0.0266(6)
F2 0.0227(5) 0.0678(8) 0.0531(7) -0.0186(6) -0.0085(4) 0.0063(5)
F7 0.0146(3) 0.0299(4) 0.0260(4) -0.0011(3) -0.0034(3) 0.0003(3)
F8 0.0226(4) 0.0178(4) 0.0388(5) -0.0011(3) 0.0016(3) 0.0048(3)
F9 0.0192(4) 0.0372(5) 0.0248(4) 0.0046(4) 0.0071(3) 0.0043(3)
F16 0.0171(4) 0.0301(5) 0.0353(5) -0.0030(4) -0.0055(3) 0.0000(3)
F13 0.0215(4) 0.0247(4) 0.0313(5) -0.0025(3) -0.0016(3) -0.0021(3)
F14 0.0261(4) 0.0190(4) 0.0320(4) 0.0022(3) 0.0120(3) -0.0016(3)
F15 0.0272(4) 0.0129(4) 0.0438(5) -0.0042(3) 0.0079(4) -0.0012(3)
F18 0.0208(4) 0.0382(5) 0.0313(5) -0.0004(4) 0.0077(3) 0.0066(4)
F17 0.0271(4) 0.0204(4) 0.0444(5) 0.0053(4) 0.0009(4) 0.0041(3)
F10 0.0263(4) 0.0151(4) 0.0439(5) 0.0039(3) 0.0042(4) 0.0043(3)
F11 0.0318(5) 0.0403(5) 0.0306(5) 0.0106(4) 0.0122(4) 0.0138(4)
F12 0.0184(4) 0.0286(5) 0.0541(6) -0.0120(4) -0.0021(4) -0.0012(3)
N1 0.0181(5) 0.0166(5) 0.0217(5) 0.0002(4) 0.0002(4) -0.0007(4)
N2 0.0181(5) 0.0155(5) 0.0193(5) 0.0010(4) 0.0019(4) -0.0006(4)
C11 0.0193(6) 0.0161(6) 0.0281(7) -0.0027(5) 0.0022(5) -0.0014(5)
C8 0.0174(6) 0.0172(6) 0.0218(6) -0.0012(5) 0.0012(5) -0.0032(5)
C9 0.0177(6) 0.0184(6) 0.0185(6) -0.0001(5) 0.0006(5) -0.0017(5)
C4 0.0187(6) 0.0176(6) 0.0188(6) -0.0004(5) 0.0008(5) -0.0026(5)
C3 0.0211(6) 0.0183(6) 0.0197(6) 0.0007(5) 0.0008(5) -0.0038(5)
C12 0.0231(6) 0.0180(6) 0.0232(6) 0.0016(5) 0.0008(5) -0.0010(5)
C13 0.0232(6) 0.0172(6) 0.0206(6) 0.0018(5) -0.0004(5) -0.0006(5)
C14 0.0178(6) 0.0171(6) 0.0171(6) 0.0004(5) -0.0003(4) -0.0018(5)
C15 0.0135(5) 0.0177(6) 0.0177(6) -0.0003(5) -0.0002(4) 0.0007(5)
C16 0.0175(6) 0.0177(6) 0.0228(6) -0.0017(5) 0.0005(5) -0.0022(5)
C17 0.0137(6) 0.0277(7) 0.0268(7) -0.0006(5) 0.0004(5) -0.0051(5)
C1 0.0199(6) 0.0180(6) 0.0225(6) 0.0019(5) 0.0001(5) 0.0002(5)
C10 0.0215(6) 0.0187(6) 0.0310(7) 0.0027(5) 0.0004(5) 0.0009(5)
C2 0.0240(6) 0.0167(6) 0.0237(7) 0.0026(5) 0.0003(5) -0.0008(5)
C5 0.0172(6) 0.0225(7) 0.0250(7) -0.0005(5) 0.0021(5) -0.0042(5)
C6 0.0157(6) 0.0230(7) 0.0306(7) -0.0009(5) 0.0026(5) -0.0008(5)
C7 0.0208(6) 0.0171(6) 0.0277(7) -0.0022(5) 0.0021(5) -0.0004(5)
C20 0.0154(6) 0.0185(6) 0.0211(6) 0.0008(5) 0.0016(5) 0.0002(5)
C18 0.0159(6) 0.0301(7) 0.0228(6) -0.0002(5) -0.0009(5) 0.0040(5)
C19 0.0219(6) 0.0198(6) 0.0193(6) 0.0005(5) -0.0010(5) 0.0050(5)
C40 0.0174(6) 0.0195(6) 0.0270(7) 0.0000(5) 0.0019(5) 0.0002(5)
C35 0.0146(5) 0.0192(6) 0.0203(6) -0.0019(5) 0.0010(4) -0.0009(5)
C34 0.0155(5) 0.0189(6) 0.0189(6) -0.0022(5) 0.0006(4) -0.0027(5)
C33 0.0201(6) 0.0178(6) 0.0211(6) -0.0006(5) 0.0004(5) -0.0009(5)
C32 0.0226(6) 0.0183(6) 0.0204(6) -0.0014(5) 0.0006(5) -0.0007(5)
C23 0.0207(6) 0.0172(6) 0.0173(6) 0.0002(5) 0.0002(5) -0.0038(5)
C24 0.0194(6) 0.0177(6) 0.0157(6) 0.0019(4) 0.0006(4) -0.0016(5)
C29 0.0182(6) 0.0160(6) 0.0169(6) 0.0009(4) 0.0012(4) -0.0003(5)
C28 0.0195(6) 0.0161(6) 0.0196(6) 0.0013(5) 0.0023(5) -0.0010(5)
C31 0.0203(6) 0.0144(6) 0.0274(7) -0.0006(5) 0.0051(5) 0.0003(5)
C21 0.0183(6) 0.0165(6) 0.0190(6) 0.0006(5) 0.0011(5) 0.0002(5)
C22 0.0234(6) 0.0150(6) 0.0210(6) -0.0009(5) 0.0019(5) -0.0016(5)
C25 0.0173(6) 0.0221(6) 0.0210(6) 0.0023(5) 0.0012(5) -0.0022(5)
C26 0.0175(6) 0.0242(7) 0.0240(6) 0.0031(5) 0.0026(5) 0.0023(5)
C27 0.0213(6) 0.0176(6) 0.0234(6) 0.0010(5) 0.0034(5) 0.0022(5)
C36 0.0209(6) 0.0205(6) 0.0268(7) 0.0006(5) 0.0023(5) -0.0043(5)
C37 0.0162(6) 0.0328(8) 0.0292(7) -0.0014(6) 0.0028(5) -0.0076(6)
C38 0.0145(6) 0.0356(8) 0.0251(7) -0.0034(6) 0.0002(5) 0.0019(5)
C39 0.0196(6) 0.0235(7) 0.0215(6) -0.0017(5) -0.0008(5) 0.0035(5)
C30 0.0204(6) 0.0146(6) 0.0265(7) 0.0010(5) 0.0010(5) 0.0002(5)

loop_
_atom_type_symbol
_atom_type_description
_atom_type_scat_dispersion_real
_atom_type_scat_dispersion_imag
_atom_type_scat_source
C C 0.0033 0.0016 'International Tables Vol C Tables 4.2.6.8 and 6.1.1.4'
H H 0.0000 0.0000 'International Tables Vol C Tables 4.2.6.8 and 6.1.1.4'
N N 0.0061 0.0033 'International Tables Vol C Tables 4.2.6.8 and 6.1.1.4'
F F 0.0171 0.0103 'International Tables Vol C Tables 4.2.6.8 and 6.1.1.4'

loop_
_geom_angle_atom_site_label_1
_geom_angle_atom_site_label_2
_geom_angle_atom_site_label_3
_geom_angle
C1 N1 C9 117.04(12)
C21 N2 C29 116.73(11)
F4 C11 F5 106.87(11)
F4 C11 F6 105.95(11)
F5 C11 F6 106.18(11)
F4 C11 C8 113.30(11)
F5 C11 C8 112.49(11)
F6 C11 C8 111.54(11)
C7 C8 C9 120.32(12)
C7 C8 C11 119.97(12)
C9 C8 C11 119.72(12)
N1 C9 C4 122.77(12)
N1 C9 C8 118.79(12)
C4 C9 C8 118.42(12)
C5 C4 C9 119.63(12)
C5 C4 C3 122.79(12)
C9 C4 C3 117.57(12)
C2 C3 C4 118.87(12)
C2 C3 C12 120.61(13)
C4 C3 C12 120.52(12)
C13 C12 C3 179.08(16)
C12 C13 C14 178.71(15)
C19 C14 C15 118.62(12)
C19 C14 C13 119.26(12)
C15 C14 C13 122.11(12)
C16 C15 C14 120.41(12)
C16 C15 C20 119.38(12)
C14 C15 C20 120.18(11)
C15 C16 C17 120.09(13)
C15 C16 H16 120.0
C17 C16 H16 120.0
C18 C17 C16 120.07(12)
C18 C17 H17 120.0
C16 C17 H17 120.0
N1 C1 C2 125.60(13)
N1 C1 C10 114.05(12)
C2 C1 C10 120.33(12)
F2 C10 F1 107.79(13)
F2 C10 F3 105.93(13)
F1 C10 F3 106.29(14)
F2 C10 C1 112.23(12)
F1 C10 C1 112.47(12)
F3 C10 C1 111.71(12)
C3 C2 C1 118.08(13)
C3 C2 H2 121.0
C1 C2 H2 121.0
C6 C5 C4 120.55(12)
C6 C5 H5 119.7
C4 C5 H5 119.7
C5 C6 C7 120.29(13)
C5 C6 H6 119.9
C7 C6 H6 119.9
C8 C7 C6 120.77(13)
C8 C7 H7 119.6
C6 C7 H7 119.6
F9 C20 F8 106.66(11)
F9 C20 F7 106.32(10)
F8 C20 F7 106.39(10)
F9 C20 C15 113.05(11)
F8 C20 C15 112.50(11)
F7 C20 C15 111.45(11)
C17 C18 C19 120.31(12)
C17 C18 H18 119.8
C19 C18 H18 119.8
C18 C19 C14 120.50(13)
C18 C19 H19 119.8
C14 C19 H19 119.7
F18 C40 F17 106.76(11)
F18 C40 F16 106.15(11)
F17 C40 F16 106.16(11)
F18 C40 C35 112.86(11)
F17 C40 C35 112.61(11)
F16 C40 C35 111.81(11)
C36 C35 C34 120.25(12)
C36 C35 C40 119.60(12)
C34 C35 C40 120.14(11)
C39 C34 C35 118.63(12)
C39 C34 C33 119.11(12)
C35 C34 C33 122.22(12)
C32 C33 C34 176.97(15)
C33 C32 C23 175.69(14)
C22 C23 C24 118.73(12)
C22 C23 C32 120.74(12)
C24 C23 C32 120.49(12)
C25 C24 C29 119.77(12)
C25 C24 C23 122.80(12)
C29 C24 C23 117.42(12)
N2 C29 C24 123.11(12)
N2 C29 C28 118.56(11)
C24 C29 C28 118.33(12)
C27 C28 C29 120.47(12)
C27 C28 C31 120.40(12)
C29 C28 C31 119.10(11)
F14 C31 F13 106.78(11)
F14 C31 F15 106.20(11)
F13 C31 F15 106.12(11)
F14 C31 C28 113.34(11)
F13 C31 C28 112.18(11)
F15 C31 C28 111.74(11)
N2 C21 C22 125.56(12)
N2 C21 C30 114.81(11)
C22 C21 C30 119.58(12)
C23 C22 C21 118.27(12)
C23 C22 H22 120.9
C21 C22 H22 120.9
C26 C25 C24 120.44(12)
C26 C25 H25 119.8
C24 C25 H25 119.8
C25 C26 C27 120.26(12)
C25 C26 H26 119.9
C27 C26 H26 119.9
C28 C27 C26 120.64(13)
C28 C27 H27 119.7
C26 C27 H27 119.7
C35 C36 C37 120.23(13)
C35 C36 H36 119.9
C37 C36 H36 119.9
C38 C37 C36 120.04(13)
C38 C37 H37 120.0
C36 C37 H37 120.0
C39 C38 C37 120.25(13)
C39 C38 H38 119.9
C37 C38 H38 119.9
C38 C39 C34 120.59(13)
C38 C39 H39 119.7
C34 C39 H39 119.7
F12 C30 F11 107.31(11)
F12 C30 F10 107.15(11)
F11 C30 F10 106.32(11)
F12 C30 C21 112.77(11)
F11 C30 C21 111.22(11)
F10 C30 C21 111.73(11)

loop_
_geom_bond_atom_site_label_1
_geom_bond_atom_site_label_2
_geom_bond_distance
F6 C11 1.3483(16)
F5 C11 1.3398(17)
F4 C11 1.3374(16)
F1 C10 1.3246(17)
F3 C10 1.3254(18)
F2 C10 1.3238(18)
F7 C20 1.3487(15)
F8 C20 1.3389(15)
F9 C20 1.3387(15)
F16 C40 1.3510(16)
F13 C31 1.3451(16)
F14 C31 1.3402(16)
F15 C31 1.3491(15)
F18 C40 1.3375(16)
F17 C40 1.3391(16)
F10 C30 1.3392(15)
F11 C30 1.3358(17)
F12 C30 1.3274(16)
N1 C1 1.3166(17)
N1 C9 1.3631(17)
N2 C21 1.3157(17)
N2 C29 1.3652(16)
C11 C8 1.5040(18)
C8 C7 1.3698(19)
C8 C9 1.4278(18)
C9 C4 1.4237(18)
C4 C5 1.4179(18)
C4 C3 1.4273(18)
C3 C2 1.3826(19)
C3 C12 1.4330(18)
C12 C13 1.196(2)
C13 C14 1.4362(18)
C14 C19 1.4009(18)
C14 C15 1.4091(18)
C15 C16 1.3860(18)
C15 C20 1.5019(17)
C16 C17 1.3918(18)
C16 H16 0.9500
C17 C18 1.384(2)
C17 H17 0.9500
C1 C2 1.4035(19)
C1 C10 1.5167(19)
C2 H2 0.9500
C5 C6 1.363(2)
C5 H5 0.9500
C6 C7 1.4162(19)
C6 H6 0.9500
C7 H7 0.9500
C18 C19 1.387(2)
C18 H18 0.9500
C19 H19 0.9500
C40 C35 1.5007(18)
C35 C36 1.3860(18)
C35 C34 1.4063(18)
C34 C39 1.4022(18)
C34 C33 1.4350(18)
C33 C32 1.197(2)
C32 C23 1.4312(18)
C23 C22 1.3807(19)
C23 C24 1.4289(18)
C24 C25 1.4188(18)
C24 C29 1.4195(18)
C29 C28 1.4284(18)
C28 C27 1.3723(18)
C28 C31 1.5011(18)
C21 C22 1.4036(18)
C21 C30 1.5178(18)
C22 H22 0.9500
C25 C26 1.368(2)
C25 H25 0.9500
C26 C27 1.4138(19)
C26 H26 0.9500
C27 H27 0.9500
C36 C37 1.388(2)
C36 H36 0.9500
C37 C38 1.385(2)
C37 H37 0.9500
C38 C39 1.382(2)
C38 H38 0.9500
C39 H39 0.9500

loop_
_geom_torsion_atom_site_label_1
_geom_torsion_atom_site_label_2
_geom_torsion_atom_site_label_3
_geom_torsion_atom_site_label_4
_geom_torsion
F4 C11 C8 C7 -118.07(14)
F5 C11 C8 C7 120.57(14)
F6 C11 C8 C7 1.38(18)
F4 C11 C8 C9 61.89(17)
F5 C11 C8 C9 -59.47(17)
F6 C11 C8 C9 -178.66(12)
C1 N1 C9 C4 0.88(19)
C1 N1 C9 C8 -177.60(12)
C7 C8 C9 N1 176.82(12)
C11 C8 C9 N1 -3.14(19)
C7 C8 C9 C4 -1.7(2)
C11 C8 C9 C4 178.32(12)
N1 C9 C4 C5 -177.53(12)
C8 C9 C4 C5 0.95(19)
N1 C9 C4 C3 1.53(19)
C8 C9 C4 C3 -179.99(12)
C5 C4 C3 C2 176.56(13)
C9 C4 C3 C2 -2.47(19)
C5 C4 C3 C12 -2.5(2)
C9 C4 C3 C12 178.44(12)
C19 C14 C15 C16 0.67(19)
C13 C14 C15 C16 179.57(12)
C19 C14 C15 C20 -177.42(12)
C13 C14 C15 C20 1.49(19)
C14 C15 C16 C17 -0.1(2)
C20 C15 C16 C17 178.03(12)
C15 C16 C17 C18 -0.5(2)
C9 N1 C1 C2 -2.5(2)
C9 N1 C1 C10 176.04(11)
N1 C1 C10 F2 56.12(17)
C2 C1 C10 F2 -125.29(15)
N1 C1 C10 F1 177.88(13)
C2 C1 C10 F1 -3.5(2)
N1 C1 C10 F3 -62.69(17)
C2 C1 C10 F3 115.90(15)
C4 C3 C2 C1 1.1(2)
C12 C3 C2 C1 -179.79(12)
N1 C1 C2 C3 1.5(2)
C10 C1 C2 C3 -176.94(13)
C9 C4 C5 C6 0.4(2)
C3 C4 C5 C6 -178.57(13)
C4 C5 C6 C7 -1.1(2)
C9 C8 C7 C6 1.1(2)
C11 C8 C7 C6 -178.91(13)
C5 C6 C7 C8 0.3(2)
C16 C15 C20 F9 125.21(13)
C14 C15 C20 F9 -56.69(16)
C16 C15 C20 F8 4.30(17)
C14 C15 C20 F8 -177.59(11)
C16 C15 C20 F7 -115.10(13)
C14 C15 C20 F7 63.00(16)
C16 C17 C18 C19 0.5(2)
C17 C18 C19 C14 0.1(2)
C15 C14 C19 C18 -0.68(19)
C13 C14 C19 C18 -179.61(12)
F18 C40 C35 C36 -119.72(14)
F17 C40 C35 C36 1.26(18)
F16 C40 C35 C36 120.69(14)
F18 C40 C35 C34 61.14(16)
F17 C40 C35 C34 -177.88(12)
F16 C40 C35 C34 -58.45(17)
C36 C35 C34 C39 -0.48(19)
C40 C35 C34 C39 178.65(12)
C36 C35 C34 C33 -178.01(13)
C40 C35 C34 C33 1.13(19)
C22 C23 C24 C25 -177.50(12)
C32 C23 C24 C25 4.9(2)
C22 C23 C24 C29 3.56(18)
C32 C23 C24 C29 -174.04(12)
C21 N2 C29 C24 0.96(18)
C21 N2 C29 C28 -179.20(12)
C25 C24 C29 N2 176.96(12)
C23 C24 C29 N2 -4.06(19)
C25 C24 C29 C28 -2.88(18)
C23 C24 C29 C28 176.10(12)
N2 C29 C28 C27 -177.07(12)
C24 C29 C28 C27 2.78(19)
N2 C29 C28 C31 4.83(18)
C24 C29 C28 C31 -175.33(12)
C27 C28 C31 F14 121.94(13)
C29 C28 C31 F14 -59.95(16)
C27 C28 C31 F13 -117.04(14)
C29 C28 C31 F13 61.06(16)
C27 C28 C31 F15 2.00(18)
C29 C28 C31 F15 -179.90(11)
C29 N2 C21 C22 2.79(19)
C29 N2 C21 C30 -174.60(11)
C24 C23 C22 C21 -0.29(19)
C32 C23 C22 C21 177.30(12)
N2 C21 C22 C23 -3.1(2)
C30 C21 C22 C23 174.13(12)
C29 C24 C25 C26 0.64(19)
C23 C24 C25 C26 -178.28(13)
C24 C25 C26 C27 1.8(2)
C29 C28 C27 C26 -0.4(2)
C31 C28 C27 C26 177.65(12)
C25 C26 C27 C28 -1.9(2)
C34 C35 C36 C37 -0.2(2)
C40 C35 C36 C37 -179.30(13)
C35 C36 C37 C38 0.2(2)
C36 C37 C38 C39 0.5(2)
C37 C38 C39 C34 -1.2(2)
C35 C34 C39 C38 1.1(2)
C33 C34 C39 C38 178.75(13)
N2 C21 C30 F12 -40.54(16)
C22 C21 C30 F12 141.90(13)
N2 C21 C30 F11 80.07(15)
C22 C21 C30 F11 -97.49(14)
N2 C21 C30 F10 -161.30(12)
C22 C21 C30 F10 21.14(17)
